data_4100298
loop_
_publ_author_name
'Donald J. Darensbourg'
'Ryan M. Mackiewicz'

_publ_section_title
;
Role of the Cocatalyst in the Copolymerization of CO2 and Cyclohexene Oxide
Utilizing Chromium Salen Complexes
;
_journal_name_full 'Journal of the American Chemical Society'
_journal_page_first 14026
_journal_page_last 14038
_journal_paper_doi 10.1021/ja053544f
_journal_volume 127
_journal_year 2005
_chemical_formula_sum 'C40 H40 Cr N7 O2'
_chemical_formula_weight 702.79
_space_group_IT_number 4
_symmetry_cell_setting monoclinic
_symmetry_space_group_name_Hall 'P 2yb'
_symmetry_space_group_name_H-M 'P 1 21 1'
_cell_angle_alpha 90.00
_cell_angle_beta 103.542(5)
_cell_angle_gamma 90.00
_cell_formula_units_Z 2
_cell_length_a 14.410(4)
_cell_length_b 11.391(3)
_cell_length_c 17.611(4)
_cell_measurement_temperature 293(2)
_cell_volume 2810.3(12)
_diffrn_ambient_temperature 293(2)
_exptl_crystal_density_diffrn 0.831
_cod_depositor_comments
;
The following automatic conversions were performed:
'_symmetry_cell_setting' value 'Monoclinic' changed to 'monoclinic'
according to '/home/saulius/struct/CIF-dictionaries/cif_core.dic'
dictionary named 'cif_core.dic' version 2.4.1 from 2010-06-29.

Automatic conversion script
Id: cif_fix_enum 1527 2010-12-29 10:47:43Z saulius 
;
_cod_original_sg_symbol_H-M 'P 21'
_cod_database_code 4100298

loop_
_symmetry_equiv_pos_as_xyz
'x, y, z'
'-x, y+1/2, -z'

loop_
_atom_site_label
_atom_site_type_symbol
_atom_site_fract_x
_atom_site_fract_y
_atom_site_fract_z
_atom_site_U_iso_or_equiv
_atom_site_adp_type
_atom_site_occupancy
_atom_site_symmetry_multiplicity
_atom_site_calc_flag
_atom_site_refinement_flags
_atom_site_disorder_assembly
_atom_site_disorder_group
Cr1 Cr 0.30890(5) 0.08184(6) 0.40264(4) 0.0249(2) Uani 1 1 d . . .
O2 O 0.2052(2) 0.0521(3) 0.31408(18) 0.0262(8) Uani 1 1 d . . .
N5 N 0.2357(3) -0.4276(4) 0.5125(2) 0.0293(9) Uani 1 1 d . . .
N7 N 0.4008(3) 0.0181(3) 0.3436(2) 0.0242(9) Uani 1 1 d . . .
N6 N 0.4281(3) 0.1117(3) 0.4850(2) 0.0234(9) Uani 1 1 d . . .
C8 C 0.2585(4) 0.1696(4) 0.5456(3) 0.0239(11) Uani 1 1 d . . .
O1 O 0.2347(2) 0.1381(3) 0.47239(19) 0.0263(8) Uani 1 1 d . . .
C3 C 0.3554(3) 0.1842(4) 0.5871(3) 0.0236(11) Uani 1 1 d . . .
N1 N 0.3250(3) 0.2445(4) 0.3584(2) 0.0284(10) Uani 1 1 d . . .
N4 N 0.2937(3) -0.0899(3) 0.4408(2) 0.0265(10) Uani 1 1 d . . .
N2 N 0.3802(3) 0.3175(4) 0.3911(2) 0.0285(10) Uani 1 1 d . . .
C7 C 0.1849(3) 0.1912(4) 0.5870(3) 0.0237(11) Uani 1 1 d . . .
C22 C 0.2064(4) 0.0285(4) 0.2419(3) 0.0254(11) Uani 1 1 d . . .
C21 C 0.1163(4) 0.0223(4) 0.1846(3) 0.0270(11) Uani 1 1 d . . .
C17 C 0.2914(4) 0.0065(4) 0.2164(3) 0.0262(12) Uani 1 1 d . . .
C59 C 0.3836(4) -0.0001(4) 0.2697(3) 0.0282(12) Uani 1 1 d . . .
H59 H 0.4352 -0.0191 0.2487 0.034 Uiso 1 1 calc R . .
C4 C 0.3769(4) 0.2236(4) 0.6659(3) 0.0245(11) Uani 1 1 d . . .
H4 H 0.4405 0.2345 0.6913 0.029 Uiso 1 1 calc R . .
C58 C 0.4340(3) 0.1559(4) 0.5532(3) 0.0253(11) Uani 1 1 d . . .
H58 H 0.4950 0.1710 0.5834 0.030 Uiso 1 1 calc R . .
C11 C 0.0802(3) 0.1666(4) 0.5467(3) 0.0281(12) Uani 1 1 d . . .
C6 C 0.2116(4) 0.2298(4) 0.6632(3) 0.0280(12) Uani 1 1 d . . .
H6 H 0.1636 0.2463 0.6889 0.034 Uiso 1 1 calc R . .
C5 C 0.3088(4) 0.2462(4) 0.7056(3) 0.0273(12) Uani 1 1 d . . .
C12 C 0.0143(4) 0.1925(5) 0.6009(4) 0.0445(15) Uani 1 1 d . . .
H12A H 0.0331 0.1459 0.6474 0.067 Uiso 1 1 calc R . .
H12B H -0.0503 0.1737 0.5748 0.067 Uiso 1 1 calc R . .
H12C H 0.0185 0.2743 0.6146 0.067 Uiso 1 1 calc R . .
C53 C 0.2529(3) -0.3182(4) 0.4890(3) 0.0262(11) Uani 1 1 d . . .
C19 C 0.2016(4) -0.0264(4) 0.0824(3) 0.0318(13) Uani 1 1 d . . .
N3 N 0.4322(3) 0.3915(4) 0.4199(3) 0.0395(12) Uani 1 1 d . . .
C1 C 0.4970(3) 0.0015(5) 0.3946(3) 0.0281(11) Uani 1 1 d . . .
H1A H 0.5446 0.0051 0.3638 0.034 Uiso 1 1 calc R . .
H1B H 0.5013 -0.0749 0.4196 0.034 Uiso 1 1 calc R . .
C23 C 0.0225(4) 0.0432(4) 0.2097(3) 0.0307(12) Uani 1 1 d . . .
C20 C 0.1193(4) -0.0053(4) 0.1090(3) 0.0303(12) Uani 1 1 d . . .
H20 H 0.0612 -0.0104 0.0725 0.036 Uiso 1 1 calc R . .
C9 C 0.0482(4) 0.2440(5) 0.4734(3) 0.0362(13) Uani 1 1 d . . .
H9A H 0.0571 0.3252 0.4878 0.054 Uiso 1 1 calc R . .
H9B H -0.0180 0.2298 0.4501 0.054 Uiso 1 1 calc R . .
H9C H 0.0856 0.2251 0.4365 0.054 Uiso 1 1 calc R . .
C52 C 0.2492(4) -0.2911(4) 0.4103(3) 0.0290(12) Uani 1 1 d . . .
H52 H 0.2340 -0.3489 0.3721 0.035 Uiso 1 1 calc R . .
C60 C 0.1942(4) -0.0580(5) -0.0031(3) 0.0365(13) Uani 1 1 d . . .
C13 C 0.3283(4) 0.2877(4) 0.7906(3) 0.0304(12) Uani 1 1 d . . .
C2 C 0.5152(3) 0.0966(4) 0.4555(3) 0.0275(11) Uani 1 1 d . . .
H2A H 0.5684 0.0751 0.4980 0.033 Uiso 1 1 calc R . .
H2B H 0.5307 0.1696 0.4329 0.033 Uiso 1 1 calc R . .
C18 C 0.2873(4) -0.0196(4) 0.1376(3) 0.0298(12) Uani 1 1 d . . .
H18 H 0.3439 -0.0326 0.1221 0.036 Uiso 1 1 calc R . .
C54 C 0.2779(4) -0.2245(4) 0.5422(3) 0.0286(12) Uani 1 1 d . . .
H54 H 0.2811 -0.2365 0.5950 0.034 Uiso 1 1 calc R . .
C55 C 0.2974(4) -0.1168(4) 0.5166(3) 0.0278(12) Uani 1 1 d . . .
H55 H 0.3143 -0.0574 0.5535 0.033 Uiso 1 1 calc R . .
C57 C 0.2142(4) -0.5232(4) 0.4563(3) 0.0338(13) Uani 1 1 d . . .
H57A H 0.1505 -0.5142 0.4250 0.051 Uiso 1 1 calc R . .
H57B H 0.2193 -0.5967 0.4837 0.051 Uiso 1 1 calc R . .
H57C H 0.2586 -0.5219 0.4234 0.051 Uiso 1 1 calc R . .
C24 C 0.0216(4) 0.1693(5) 0.2413(4) 0.0396(14) Uani 1 1 d . . .
H24A H -0.0369 0.1825 0.2573 0.059 Uiso 1 1 calc R . .
H24B H 0.0263 0.2243 0.2011 0.059 Uiso 1 1 calc R . .
H24C H 0.0746 0.1797 0.2853 0.059 Uiso 1 1 calc R . .
C10 C 0.0679(4) 0.0376(4) 0.5226(3) 0.0353(13) Uani 1 1 d . . .
H10A H 0.1068 0.0202 0.4866 0.053 Uiso 1 1 calc R . .
H10B H 0.0021 0.0227 0.4981 0.053 Uiso 1 1 calc R . .
H10C H 0.0870 -0.0112 0.5681 0.053 Uiso 1 1 calc R . .
C27 C 0.1372(5) 0.0355(5) -0.0569(3) 0.0449(15) Uani 1 1 d . . .
H27A H 0.1672 0.1106 -0.0446 0.067 Uiso 1 1 calc R . .
H27B H 0.0733 0.0384 -0.0495 0.067 Uiso 1 1 calc R . .
H27C H 0.1354 0.0161 -0.1103 0.067 Uiso 1 1 calc R . .
C56 C 0.2306(4) -0.4498(5) 0.5926(3) 0.0381(14) Uani 1 1 d . . .
H56A H 0.2902 -0.4287 0.6273 0.057 Uiso 1 1 calc R . .
H56B H 0.2182 -0.5317 0.5988 0.057 Uiso 1 1 calc R . .
H56C H 0.1801 -0.4039 0.6047 0.057 Uiso 1 1 calc R . .
C14 C 0.4346(4) 0.2856(6) 0.8291(3) 0.0509(17) Uani 1 1 d . . .
H14A H 0.4446 0.3123 0.8821 0.076 Uiso 1 1 calc R . .
H14B H 0.4680 0.3362 0.8009 0.076 Uiso 1 1 calc R . .
H14C H 0.4583 0.2069 0.8285 0.076 Uiso 1 1 calc R . .
C51 C 0.2682(4) -0.1795(4) 0.3905(3) 0.0291(12) Uani 1 1 d . . .
H51 H 0.2630 -0.1641 0.3379 0.035 Uiso 1 1 calc R . .
C28 C 0.2922(5) -0.0705(6) -0.0216(3) 0.0496(16) Uani 1 1 d . . .
H28A H 0.2845 -0.0957 -0.0747 0.074 Uiso 1 1 calc R . .
H28B H 0.3293 -0.1274 0.0128 0.074 Uiso 1 1 calc R . .
H28C H 0.3245 0.0039 -0.0145 0.074 Uiso 1 1 calc R . .
C15 C 0.2926(6) 0.4134(5) 0.7922(4) 0.058(2) Uani 1 1 d . . .
H15A H 0.2266 0.4172 0.7652 0.086 Uiso 1 1 calc R . .
H15B H 0.3294 0.4642 0.7671 0.086 Uiso 1 1 calc R . .
H15C H 0.2994 0.4379 0.8454 0.086 Uiso 1 1 calc R . .
C26 C -0.0646(4) 0.0312(5) 0.1405(3) 0.0428(15) Uani 1 1 d . . .
H26A H -0.0694 -0.0484 0.1221 0.064 Uiso 1 1 calc R . .
H26B H -0.0573 0.0827 0.0992 0.064 Uiso 1 1 calc R . .
H26C H -0.1214 0.0516 0.1570 0.064 Uiso 1 1 calc R . .
C25 C 0.0113(4) -0.0462(5) 0.2718(3) 0.0374(14) Uani 1 1 d . . .
H25A H 0.0122 -0.1242 0.2513 0.056 Uiso 1 1 calc R . .
H25B H -0.0482 -0.0331 0.2860 0.056 Uiso 1 1 calc R . .
H25C H 0.0629 -0.0374 0.3171 0.056 Uiso 1 1 calc R . .
C29 C 0.1420(5) -0.1773(6) -0.0209(3) 0.0557(18) Uani 1 1 d . . .
H29A H 0.0790 -0.1708 -0.0118 0.084 Uiso 1 1 calc R . .
H29B H 0.1770 -0.2367 0.0126 0.084 Uiso 1 1 calc R . .
H29C H 0.1375 -0.1982 -0.0744 0.084 Uiso 1 1 calc R . .
C16 C 0.2788(6) 0.2094(7) 0.8379(4) 0.069(2) Uani 1 1 d . . .
H16A H 0.3039 0.1312 0.8389 0.103 Uiso 1 1 calc R . .
H16B H 0.2115 0.2082 0.8146 0.103 Uiso 1 1 calc R . .
H16C H 0.2894 0.2389 0.8903 0.103 Uiso 1 1 calc R . .
C48 C 0.1686(4) 0.6719(5) 0.1936(3) 0.0390(14) Uani 1 1 d . . .
H48 H 0.1682 0.7479 0.1742 0.047 Uiso 1 1 calc R . .
C49 C 0.2538(4) 0.6093(5) 0.2130(3) 0.0343(13) Uani 1 1 d . . .
C50 C 0.3451(4) 0.6638(6) 0.2042(4) 0.0506(16) Uani 1 1 d . . .
H50A H 0.3800 0.6928 0.2539 0.076 Uiso 1 1 calc R . .
H50B H 0.3312 0.7276 0.1677 0.076 Uiso 1 1 calc R . .
H50C H 0.3828 0.6061 0.1854 0.076 Uiso 1 1 calc R . .
C47 C 0.0845(4) 0.6223(5) 0.2030(4) 0.0492(17) Uani 1 1 d . . .
H47 H 0.0281 0.6652 0.1902 0.059 Uiso 1 1 calc R . .
C45 C 0.1690(5) 0.4459(5) 0.2498(3) 0.0473(16) Uani 1 1 d . . .
H45 H 0.1699 0.3693 0.2683 0.057 Uiso 1 1 calc R . .
C44 C 0.2521(4) 0.4968(5) 0.2406(3) 0.0398(14) Uani 1 1 d . . .
H44 H 0.3086 0.4540 0.2533 0.048 Uiso 1 1 calc R . .
C46 C 0.0840(4) 0.5080(5) 0.2316(4) 0.0473(16) Uani 1 1 d . . .
H46 H 0.0277 0.4742 0.2384 0.057 Uiso 1 1 calc R . .
C34 C 0.6525(5) 0.4247(5) 0.2788(3) 0.0396(15) Uani 1 1 d . . .
H34 H 0.6747 0.4983 0.2975 0.048 Uiso 1 1 calc R . .
C35 C 0.7122(4) 0.3494(5) 0.2506(3) 0.0380(14) Uani 1 1 d . . .
C36 C 0.8148(5) 0.3822(5) 0.2547(4) 0.0469(16) Uani 1 1 d . . .
H36A H 0.8201 0.4660 0.2512 0.070 Uiso 1 1 calc R . .
H36B H 0.8353 0.3461 0.2121 0.070 Uiso 1 1 calc R . .
H36C H 0.8544 0.3554 0.3033 0.070 Uiso 1 1 calc R . .
C30 C 0.6763(5) 0.2411(5) 0.2213(4) 0.0423(15) Uani 1 1 d . . .
H30 H 0.7146 0.1896 0.2012 0.051 Uiso 1 1 calc R . .
C33 C 0.5614(5) 0.3923(5) 0.2794(4) 0.0452(15) Uani 1 1 d . . .
H33 H 0.5226 0.4446 0.2982 0.054 Uiso 1 1 calc R . .
C31 C 0.5838(5) 0.2101(5) 0.2220(4) 0.0519(17) Uani 1 1 d . . .
H31 H 0.5600 0.1381 0.2013 0.062 Uiso 1 1 calc R . .
C32 C 0.5259(5) 0.2842(6) 0.2530(3) 0.0487(16) Uani 1 1 d . . .
H32 H 0.4648 0.2614 0.2557 0.058 Uiso 1 1 calc R . .
C39 C 0.2750(11) 0.3959(11) 0.0458(5) 0.109(4) Uani 1 1 d . . .
C37 C 0.4452(11) 0.3911(15) 0.0543(6) 0.140(7) Uani 1 1 d . . .
H37 H 0.5032 0.3514 0.0669 0.168 Uiso 1 1 calc R . .
C40 C 0.2756(7) 0.5050(9) 0.0158(5) 0.086(3) Uani 1 1 d . . .
H40 H 0.2179 0.5453 0.0023 0.103 Uiso 1 1 calc R . .
C38 C 0.3648(11) 0.3372(13) 0.0666(6) 0.135(6) Uani 1 1 d . . .
H38 H 0.3689 0.2625 0.0885 0.161 Uiso 1 1 calc R . .
C41 C 0.3592(9) 0.5628(11) 0.0034(5) 0.115(4) Uani 1 1 d . . .
H41 H 0.3554 0.6380 -0.0176 0.138 Uiso 1 1 calc R . .
C43 C 0.1923(11) 0.3410(12) 0.0579(7) 0.145(6) Uani 1 1 d . . .
H43A H 0.1565 0.3959 0.0810 0.217 Uiso 1 1 calc R . .
H43B H 0.2100 0.2750 0.0922 0.217 Uiso 1 1 calc R . .
H43C H 0.1539 0.3146 0.0087 0.217 Uiso 1 1 calc R . .
C42 C 0.4416(9) 0.5074(12) 0.0224(5) 0.121(4) Uani 1 1 d . . .
H42 H 0.4969 0.5432 0.0152 0.145 Uiso 1 1 calc R . .

loop_
_atom_site_aniso_label
_atom_site_aniso_U_11
_atom_site_aniso_U_22
_atom_site_aniso_U_33
_atom_site_aniso_U_23
_atom_site_aniso_U_13
_atom_site_aniso_U_12
Cr1 0.0259(4) 0.0241(4) 0.0253(4) -0.0005(4) 0.0070(3) -0.0003(3)
O2 0.0181(16) 0.039(2) 0.0234(18) -0.0003(15) 0.0096(14) -0.0020(13)
N5 0.035(2) 0.024(2) 0.030(2) 0.005(2) 0.0097(18) 0.0017(19)
N7 0.022(2) 0.022(2) 0.029(2) -0.0025(18) 0.0082(19) -0.0016(16)
N6 0.024(2) 0.025(2) 0.024(2) -0.0023(17) 0.0125(18) 0.0002(15)
C8 0.032(3) 0.012(2) 0.029(3) 0.001(2) 0.011(2) 0.0007(19)
O1 0.0246(17) 0.0265(18) 0.0286(19) -0.0021(15) 0.0080(15) 0.0012(13)
C3 0.029(3) 0.014(2) 0.029(3) 0.001(2) 0.010(2) 0.0011(19)
N1 0.033(2) 0.026(2) 0.025(2) -0.0008(18) 0.004(2) -0.0034(19)
N4 0.026(2) 0.028(2) 0.026(2) -0.0024(18) 0.0061(19) 0.0012(17)
N2 0.034(2) 0.028(2) 0.027(2) 0.010(2) 0.014(2) 0.006(2)
C7 0.024(2) 0.021(2) 0.028(3) -0.004(2) 0.010(2) -0.0013(19)
C22 0.039(3) 0.016(2) 0.024(3) 0.004(2) 0.014(2) -0.0022(19)
C21 0.033(3) 0.020(2) 0.029(3) 0.004(2) 0.009(2) -0.001(2)
C17 0.030(3) 0.019(2) 0.028(3) 0.001(2) 0.005(2) 0.002(2)
C59 0.029(3) 0.022(2) 0.037(3) -0.001(2) 0.014(2) 0.000(2)
C4 0.029(3) 0.020(2) 0.025(3) 0.003(2) 0.006(2) -0.0005(19)
C58 0.022(2) 0.020(2) 0.032(3) 0.004(2) 0.004(2) 0.0004(19)
C11 0.023(3) 0.026(3) 0.037(3) -0.004(2) 0.011(2) 0.000(2)
C6 0.034(3) 0.025(3) 0.027(3) -0.004(2) 0.011(2) 0.001(2)
C5 0.039(3) 0.016(2) 0.030(3) 0.001(2) 0.015(3) -0.002(2)
C12 0.022(3) 0.062(4) 0.049(4) -0.016(3) 0.008(3) 0.000(3)
C53 0.022(2) 0.028(3) 0.029(3) 0.000(2) 0.007(2) 0.005(2)
C19 0.038(3) 0.024(3) 0.032(3) 0.004(2) 0.004(3) 0.000(2)
N3 0.044(3) 0.032(3) 0.043(3) -0.008(2) 0.010(2) -0.009(2)
C1 0.021(2) 0.037(3) 0.030(3) 0.002(2) 0.015(2) 0.000(2)
C23 0.026(3) 0.033(3) 0.031(3) 0.002(2) 0.003(2) 0.001(2)
C20 0.034(3) 0.023(2) 0.033(3) 0.005(2) 0.005(2) -0.003(2)
C9 0.032(3) 0.028(3) 0.046(3) 0.001(3) 0.005(3) 0.000(2)
C52 0.031(3) 0.027(3) 0.029(3) -0.008(2) 0.005(2) 0.002(2)
C60 0.039(3) 0.040(3) 0.031(3) 0.000(2) 0.008(3) -0.001(2)
C13 0.039(3) 0.029(3) 0.024(3) -0.004(2) 0.011(2) -0.006(2)
C2 0.021(2) 0.031(3) 0.031(3) 0.005(2) 0.006(2) -0.003(2)
C18 0.035(3) 0.026(3) 0.032(3) 0.000(2) 0.016(2) 0.001(2)
C54 0.030(3) 0.031(3) 0.024(3) 0.002(2) 0.007(2) 0.003(2)
C55 0.030(3) 0.026(3) 0.025(3) -0.007(2) 0.002(2) -0.001(2)
C57 0.037(3) 0.030(3) 0.037(3) 0.002(2) 0.015(3) 0.001(2)
C24 0.032(3) 0.038(3) 0.046(4) 0.008(3) 0.004(3) 0.002(2)
C10 0.034(3) 0.029(3) 0.042(3) 0.002(2) 0.006(3) -0.007(2)
C27 0.065(4) 0.051(4) 0.022(3) 0.003(3) 0.017(3) -0.001(3)
C56 0.042(3) 0.038(3) 0.036(3) 0.008(2) 0.012(3) -0.001(2)
C14 0.045(4) 0.082(5) 0.029(3) -0.004(3) 0.015(3) 0.001(3)
C51 0.028(3) 0.032(3) 0.028(3) 0.006(2) 0.008(2) 0.002(2)
C28 0.057(4) 0.069(4) 0.024(3) -0.005(3) 0.010(3) 0.007(3)
C15 0.083(5) 0.047(4) 0.035(3) -0.012(3) -0.003(4) 0.016(3)
C26 0.030(3) 0.057(4) 0.039(3) 0.001(3) 0.004(3) 0.000(2)
C25 0.034(3) 0.044(3) 0.033(3) 0.006(3) 0.006(3) 0.000(2)
C29 0.088(5) 0.046(4) 0.034(3) -0.009(3) 0.017(4) -0.015(3)
C16 0.105(6) 0.079(5) 0.030(4) -0.010(3) 0.031(4) -0.039(4)
C48 0.053(4) 0.030(3) 0.032(3) 0.004(2) 0.006(3) 0.001(3)
C49 0.037(3) 0.043(4) 0.021(3) -0.005(2) 0.003(2) -0.003(2)
C50 0.053(4) 0.050(4) 0.048(4) 0.003(3) 0.008(3) -0.003(3)
C47 0.037(3) 0.053(4) 0.053(4) -0.008(3) 0.002(3) 0.012(3)
C45 0.057(4) 0.041(3) 0.042(4) 0.004(3) 0.009(3) -0.005(3)
C44 0.038(3) 0.038(3) 0.042(3) -0.002(3) 0.005(3) 0.002(3)
C46 0.040(3) 0.048(4) 0.052(4) 0.000(3) 0.005(3) -0.009(3)
C34 0.058(4) 0.035(3) 0.028(3) 0.000(2) 0.016(3) 0.005(3)
C35 0.055(4) 0.035(3) 0.027(3) 0.005(2) 0.014(3) 0.005(3)
C36 0.058(4) 0.043(3) 0.042(4) 0.004(3) 0.015(3) 0.011(3)
C30 0.056(4) 0.033(3) 0.041(4) 0.001(3) 0.018(3) 0.009(3)
C33 0.051(4) 0.043(4) 0.045(4) 0.006(3) 0.017(3) 0.011(3)
C31 0.069(5) 0.036(3) 0.048(4) 0.003(3) 0.007(4) 0.000(3)
C32 0.049(4) 0.053(4) 0.046(4) 0.010(3) 0.015(3) 0.001(3)
C39 0.173(13) 0.089(8) 0.044(5) -0.041(5) -0.015(7) 0.050(8)
C37 0.157(13) 0.215(15) 0.051(6) 0.014(8) 0.033(8) 0.134(12)
C40 0.065(6) 0.106(8) 0.071(6) -0.050(6) -0.016(5) 0.026(5)
C38 0.178(13) 0.175(13) 0.045(6) -0.001(7) 0.016(8) 0.114(12)
C41 0.132(9) 0.140(10) 0.054(5) -0.030(6) -0.017(6) 0.048(9)
C43 0.198(16) 0.124(11) 0.097(9) -0.058(8) 0.002(10) -0.010(10)
C42 0.137(10) 0.178(12) 0.043(5) -0.009(6) 0.013(6) 0.070(9)

loop_
_geom_bond_atom_site_label_1
_geom_bond_atom_site_label_2
_geom_bond_distance
_geom_bond_site_symmetry_2
_geom_bond_publ_flag
Cr1 O1 1.918(4) . ?
Cr1 O2 1.921(3) . ?
Cr1 N7 2.001(4) . ?
Cr1 N6 2.000(4) . ?
Cr1 N1 2.044(4) . ?
Cr1 N4 2.096(4) . ?
O2 C22 1.304(6) . ?
N5 C53 1.354(6) . ?
N5 C56 1.453(6) . ?
N5 C57 1.455(7) . ?
N7 C59 1.284(6) . ?
N7 C1 1.477(6) . ?
N6 C58 1.288(6) . ?
N6 C2 1.476(6) . ?
C8 O1 1.305(6) . ?
C8 C3 1.425(7) . ?
C8 C7 1.442(7) . ?
C3 C4 1.422(7) . ?
C3 C58 1.436(7) . ?
N1 N2 1.199(6) . ?
N4 C51 1.344(6) . ?
N4 C55 1.359(6) . ?
N2 N3 1.163(6) . ?
C7 C6 1.379(7) . ?
C7 C11 1.535(7) . ?
C22 C17 1.421(7) . ?
C22 C21 1.449(7) . ?
C21 C20 1.378(7) . ?
C21 C23 1.536(8) . ?
C17 C18 1.408(7) . ?
C17 C59 1.437(7) . ?
C4 C5 1.356(7) . ?
C11 C10 1.528(7) . ?
C11 C12 1.525(8) . ?
C11 C9 1.542(7) . ?
C6 C5 1.437(7) . ?
C5 C13 1.531(7) . ?
C53 C52 1.409(7) . ?
C53 C54 1.410(7) . ?
C19 C18 1.383(7) . ?
C19 C20 1.395(8) . ?
C19 C60 1.529(8) . ?
C1 C2 1.504(7) . ?
C23 C25 1.530(7) . ?
C23 C26 1.537(7) . ?
C23 C24 1.542(8) . ?
C52 C51 1.362(7) . ?
C60 C28 1.528(9) . ?
C60 C27 1.530(8) . ?
C60 C29 1.549(8) . ?
C13 C16 1.509(8) . ?
C13 C14 1.523(8) . ?
C13 C15 1.524(8) . ?
C54 C55 1.359(7) . ?
C48 C47 1.381(9) . ?
C48 C49 1.391(8) . ?
C49 C44 1.373(8) . ?
C49 C50 1.496(8) . ?
C47 C46 1.397(8) . ?
C45 C44 1.373(8) . ?
C45 C46 1.386(9) . ?
C34 C33 1.366(9) . ?
C34 C35 1.385(8) . ?
C35 C30 1.389(8) . ?
C35 C36 1.511(9) . ?
C30 C31 1.382(9) . ?
C33 C32 1.372(9) . ?
C31 C32 1.385(9) . ?
C39 C40 1.351(14) . ?
C39 C43 1.405(17) . ?
C39 C38 1.426(16) . ?
C37 C38 1.37(2) . ?
C37 C42 1.436(19) . ?
C40 C41 1.434(15) . ?
C41 C42 1.316(14) . ?
